data_4062282
loop_
_publ_author_name
'Ionkin, Alex S.'
'Marshall, William J.'

_publ_section_title
;
 Synthesis and Unusual Thermal Behavior of (Lithium phosphino/amino)
 Difluorosilanes
;
_journal_issue 20
_journal_name_full Organometallics
_journal_page_first 4136
_journal_page_last 4144
_journal_paper_doi 10.1021/om0304412
_journal_volume 22
_journal_year 2003
_chemical_formula_sum 'C42 H67 F2 N Si3'
_chemical_formula_weight 708.24
_space_group_IT_number 19
_symmetry_cell_setting orthorhombic
_symmetry_space_group_name_Hall 'P 2ac 2ab'
_symmetry_space_group_name_H-M 'P 21 21 21'
_cell_angle_alpha 90.0000(10)
_cell_angle_beta 90.0000(10)
_cell_angle_gamma 90.0000(10)
_cell_formula_units_Z 4
_cell_length_a 15.9934(9)
_cell_length_b 23.5445(12)
_cell_length_c 11.4333(6)
_cell_measurement_temperature 293(2)
_cell_volume 4305.3(4)
_diffrn_ambient_temperature 293(2)
_exptl_crystal_density_diffrn 1.093
_cod_depositor_comments
;
The following automatic conversions were performed:
'_symmetry_cell_setting' value 'Orthorhombic' changed to 'orthorhombic'
according to '/home/saulius/struct/CIF-dictionaries/cif_core.dic'
dictionary named 'cif_core.dic' version 2.4.1 from 2010-06-29.

Automatic conversion script
Id: cif_fix_enum 1527 2010-12-29 10:47:43Z saulius 
;
_cod_database_code 4062282

loop_
_symmetry_equiv_pos_as_xyz
'x, y, z'
'x+1/2, -y+1/2, -z'
'-x, y+1/2, -z+1/2'
'-x+1/2, -y, z+1/2'

loop_
_atom_site_label
_atom_site_type_symbol
_atom_site_fract_x
_atom_site_fract_y
_atom_site_fract_z
_atom_site_U_iso_or_equiv
_atom_site_adp_type
_atom_site_occupancy
_atom_site_symmetry_multiplicity
_atom_site_calc_flag
_atom_site_refinement_flags
_atom_site_disorder_assembly
_atom_site_disorder_group
Si1 Si -0.02002(5) 0.45158(3) -0.06856(7) 0.0372(2) Uani 1 1 d . . .
Si2 Si -0.00303(6) 0.36185(4) -0.26358(7) 0.0495(2) Uani 1 1 d . . .
Si3 Si 0.09908(6) 0.46952(3) -0.26073(8) 0.0445(2) Uani 1 1 d . . .
F1 F -0.04031(13) 0.51477(8) -0.10590(15) 0.0622(6) Uani 1 1 d . . .
F2 F -0.10835(11) 0.42229(9) -0.05437(17) 0.0700(6) Uani 1 1 d . . .
N1 N 0.03109(15) 0.42253(9) -0.18488(19) 0.0356(6) Uani 1 1 d . . .
C1 C -0.0873(3) 0.32148(16) -0.1903(3) 0.0744(12) Uani 1 1 d . . .
H1A H -0.1354 0.3454 -0.1809 0.112 Uiso 1 1 calc R . .
H1B H -0.0683 0.3090 -0.1150 0.112 Uiso 1 1 calc R . .
H1C H -0.1019 0.2891 -0.2371 0.112 Uiso 1 1 calc R . .
C2 C 0.0841(3) 0.31058(15) -0.2865(4) 0.0779(12) Uani 1 1 d . . .
H2A H 0.1074 0.3001 -0.2122 0.117 Uiso 1 1 calc R . .
H2B H 0.1266 0.3279 -0.3338 0.117 Uiso 1 1 calc R . .
H2C H 0.0632 0.2773 -0.3252 0.117 Uiso 1 1 calc R . .
C3 C -0.0448(3) 0.38455(17) -0.4080(3) 0.0701(11) Uani 1 1 d . . .
H3A H -0.0904 0.4105 -0.3965 0.105 Uiso 1 1 calc R . .
H3B H -0.0643 0.3519 -0.4503 0.105 Uiso 1 1 calc R . .
H3C H -0.0014 0.4029 -0.4519 0.105 Uiso 1 1 calc R . .
C4 C 0.1730(2) 0.43435(15) -0.3633(3) 0.0629(10) Uani 1 1 d . . .
H4A H 0.2082 0.4086 -0.3207 0.094 Uiso 1 1 calc R . .
H4B H 0.2069 0.4626 -0.4010 0.094 Uiso 1 1 calc R . .
H4C H 0.1421 0.4137 -0.4213 0.094 Uiso 1 1 calc R . .
C5 C 0.0387(2) 0.52071(14) -0.3517(3) 0.0626(10) Uani 1 1 d . . .
H5A H 0.0019 0.5002 -0.4029 0.094 Uiso 1 1 calc R . .
H5B H 0.0766 0.5432 -0.3973 0.094 Uiso 1 1 calc R . .
H5C H 0.0064 0.5451 -0.3017 0.094 Uiso 1 1 calc R . .
C6 C 0.1645(2) 0.50693(14) -0.1504(3) 0.0574(9) Uani 1 1 d . . .
H6A H 0.1995 0.4799 -0.1109 0.086 Uiso 1 1 calc R . .
H6B H 0.1290 0.5255 -0.0946 0.086 Uiso 1 1 calc R . .
H6C H 0.1989 0.5347 -0.1889 0.086 Uiso 1 1 calc R . .
C7 C 0.02697(17) 0.45731(11) 0.0809(2) 0.0320(6) Uani 1 1 d . . .
C8 C 0.07563(17) 0.41297(11) 0.1330(2) 0.0308(6) Uani 1 1 d . . .
C9 C 0.11557(17) 0.42220(11) 0.2403(3) 0.0368(7) Uani 1 1 d . . .
H9A H 0.1484 0.3935 0.2719 0.044 Uiso 1 1 calc R . .
C10 C 0.10754(19) 0.47266(11) 0.3003(2) 0.0385(7) Uani 1 1 d . . .
H10A H 0.1370 0.4788 0.3693 0.046 Uiso 1 1 calc R . .
C11 C 0.05509(18) 0.51404(11) 0.2561(3) 0.0360(7) Uani 1 1 d . . .
H11A H 0.0467 0.5472 0.2987 0.043 Uiso 1 1 calc R . .
C12 C 0.01453(17) 0.50724(10) 0.1494(2) 0.0313(6) Uani 1 1 d . . .
C13 C 0.08108(17) 0.35312(10) 0.0874(2) 0.0314(6) Uani 1 1 d . . .
C14 C 0.15798(18) 0.33119(11) 0.0464(3) 0.0362(7) Uani 1 1 d . . .
C15 C 0.1624(2) 0.27401(12) 0.0171(3) 0.0415(8) Uani 1 1 d . . .
H15A H 0.2124 0.2598 -0.0125 0.050 Uiso 1 1 calc R . .
C16 C 0.0956(2) 0.23734(11) 0.0300(3) 0.0404(7) Uani 1 1 d . . .
C17 C 0.0212(2) 0.25961(11) 0.0734(3) 0.0418(7) Uani 1 1 d . . .
H17A H -0.0245 0.2355 0.0822 0.050 Uiso 1 1 calc R . .
C18 C 0.01231(19) 0.31643(11) 0.1041(2) 0.0354(7) Uani 1 1 d . . .
C19 C 0.23726(18) 0.36698(12) 0.0379(3) 0.0415(7) Uani 1 1 d . . .
H19A H 0.2225 0.4064 0.0562 0.050 Uiso 1 1 calc R . .
C20 C 0.2744(2) 0.36587(14) -0.0835(3) 0.0572(9) Uani 1 1 d . . .
H20A H 0.2325 0.3766 -0.1394 0.086 Uiso 1 1 calc R . .
H20B H 0.2939 0.3283 -0.1007 0.086 Uiso 1 1 calc R . .
H20C H 0.3203 0.3921 -0.0874 0.086 Uiso 1 1 calc R . .
C21 C 0.3019(2) 0.34684(14) 0.1289(4) 0.0619(10) Uani 1 1 d . . .
H21A H 0.3506 0.3706 0.1249 0.093 Uiso 1 1 calc R . .
H21B H 0.3174 0.3082 0.1126 0.093 Uiso 1 1 calc R . .
H21C H 0.2780 0.3492 0.2057 0.093 Uiso 1 1 calc R . .
C22 C 0.1047(2) 0.17534(12) -0.0049(3) 0.0531(9) Uani 1 1 d . . .
H22A H 0.1637 0.1656 0.0071 0.064 Uiso 1 1 calc R . .
C23 C 0.0552(3) 0.13527(14) 0.0706(3) 0.0727(11) Uani 1 1 d . . .
H23A H 0.0709 0.1403 0.1510 0.109 Uiso 1 1 calc R . .
H23B H 0.0664 0.0968 0.0473 0.109 Uiso 1 1 calc R . .
H23C H -0.0034 0.1431 0.0617 0.109 Uiso 1 1 calc R . .
C24 C 0.0876(3) 0.16707(13) -0.1339(3) 0.0671(11) Uani 1 1 d . . .
H24A H 0.0968 0.1280 -0.1543 0.101 Uiso 1 1 calc R . .
H24B H 0.1245 0.1908 -0.1786 0.101 Uiso 1 1 calc R . .
H24C H 0.0307 0.1771 -0.1506 0.101 Uiso 1 1 calc R . .
C25 C -0.0668(2) 0.33624(12) 0.1673(3) 0.0436(8) Uani 1 1 d . . .
H25A H -0.0753 0.3763 0.1477 0.052 Uiso 1 1 calc R . .
C26 C -0.0530(3) 0.33242(18) 0.2998(3) 0.0728(12) Uani 1 1 d . . .
H26A H -0.0060 0.3555 0.3214 0.109 Uiso 1 1 calc R . .
H26B H -0.0424 0.2937 0.3213 0.109 Uiso 1 1 calc R . .
H26C H -0.1020 0.3457 0.3398 0.109 Uiso 1 1 calc R . .
C27 C -0.1461(2) 0.30469(14) 0.1354(3) 0.0537(9) Uani 1 1 d . . .
H27A H -0.1534 0.3053 0.0521 0.080 Uiso 1 1 calc R . .
H27B H -0.1930 0.3227 0.1723 0.080 Uiso 1 1 calc R . .
H27C H -0.1420 0.2661 0.1617 0.080 Uiso 1 1 calc R . .
C28 C -0.04705(17) 0.55412(11) 0.1208(2) 0.0334(7) Uani 1 1 d . . .
C29 C -0.01898(18) 0.60699(11) 0.0810(2) 0.0360(7) Uani 1 1 d . . .
C30 C -0.07631(19) 0.65117(12) 0.0684(3) 0.0431(8) Uani 1 1 d . . .
H30A H -0.0577 0.6861 0.0407 0.052 Uiso 1 1 calc R . .
C31 C -0.16021(19) 0.64475(13) 0.0957(3) 0.0446(8) Uani 1 1 d . . .
C32 C -0.18630(19) 0.59201(13) 0.1365(3) 0.0458(8) Uani 1 1 d . . .
H32A H -0.2423 0.5872 0.1561 0.055 Uiso 1 1 calc R . .
C33 C -0.13236(18) 0.54615(12) 0.1492(3) 0.0380(7) Uani 1 1 d . . .
C34 C 0.07222(18) 0.61897(12) 0.0528(3) 0.0413(8) Uani 1 1 d . . .
H34A H 0.1024 0.5827 0.0545 0.050 Uiso 1 1 calc R . .
C35 C 0.0831(2) 0.64478(14) -0.0693(3) 0.0585(9) Uani 1 1 d . . .
H35A H 0.1416 0.6478 -0.0871 0.088 Uiso 1 1 calc R . .
H35B H 0.0581 0.6819 -0.0711 0.088 Uiso 1 1 calc R . .
H35C H 0.0564 0.6209 -0.1261 0.088 Uiso 1 1 calc R . .
C36 C 0.1115(2) 0.65786(13) 0.1442(3) 0.0608(10) Uani 1 1 d . . .
H36A H 0.1089 0.6400 0.2195 0.091 Uiso 1 1 calc R . .
H36B H 0.0815 0.6932 0.1465 0.091 Uiso 1 1 calc R . .
H36C H 0.1688 0.6650 0.1240 0.091 Uiso 1 1 calc R . .
C37 C -0.2214(2) 0.69294(14) 0.0786(3) 0.0611(10) Uani 1 1 d . . .
H37A H -0.2744 0.6819 0.1151 0.073 Uiso 1 1 calc R . .
C38 C -0.1929(4) 0.7476(2) 0.1350(5) 0.117(2) Uani 1 1 d . . .
H38A H -0.1850 0.7416 0.2173 0.176 Uiso 1 1 calc R . .
H38B H -0.2345 0.7764 0.1231 0.176 Uiso 1 1 calc R . .
H38C H -0.1411 0.7595 0.1004 0.176 Uiso 1 1 calc R . .
C39 C -0.2377(3) 0.70263(16) -0.0501(4) 0.0767(12) Uani 1 1 d . . .
H39A H -0.2813 0.7303 -0.0592 0.115 Uiso 1 1 calc R . .
H39B H -0.2547 0.6676 -0.0859 0.115 Uiso 1 1 calc R . .
H39C H -0.1876 0.7161 -0.0870 0.115 Uiso 1 1 calc R . .
C40 C -0.1650(2) 0.49118(12) 0.2020(3) 0.0421(8) Uani 1 1 d . . .
H40A H -0.1241 0.4614 0.1844 0.050 Uiso 1 1 calc R . .
C41 C -0.1722(3) 0.49523(15) 0.3341(3) 0.0672(11) Uani 1 1 d . . .
H41A H -0.1184 0.5037 0.3669 0.101 Uiso 1 1 calc R . .
H41B H -0.1919 0.4597 0.3648 0.101 Uiso 1 1 calc R . .
H41C H -0.2109 0.5248 0.3543 0.101 Uiso 1 1 calc R . .
C42 C -0.2485(2) 0.47245(16) 0.1507(4) 0.0671(10) Uani 1 1 d . . .
H42A H -0.2628 0.4356 0.1806 0.101 Uiso 1 1 calc R . .
H42B H -0.2443 0.4707 0.0670 0.101 Uiso 1 1 calc R . .
H42C H -0.2911 0.4992 0.1722 0.101 Uiso 1 1 calc R . .

loop_
_atom_site_aniso_label
_atom_site_aniso_U_11
_atom_site_aniso_U_22
_atom_site_aniso_U_33
_atom_site_aniso_U_23
_atom_site_aniso_U_13
_atom_site_aniso_U_12
Si1 0.0363(4) 0.0424(4) 0.0328(4) -0.0047(4) -0.0029(4) 0.0021(4)
Si2 0.0709(6) 0.0441(5) 0.0334(5) -0.0052(4) -0.0039(5) -0.0047(5)
Si3 0.0485(5) 0.0415(5) 0.0435(5) 0.0061(4) 0.0052(4) 0.0042(4)
F1 0.0910(15) 0.0573(11) 0.0384(11) -0.0054(8) -0.0108(10) 0.0349(11)
F2 0.0371(10) 0.1208(17) 0.0520(12) -0.0238(12) 0.0029(9) -0.0248(11)
N1 0.0422(15) 0.0351(12) 0.0293(13) -0.0027(10) 0.0042(11) 0.0045(11)
C1 0.105(3) 0.068(2) 0.049(2) -0.0004(19) -0.008(2) -0.031(2)
C2 0.112(4) 0.051(2) 0.071(3) -0.0138(19) -0.004(2) 0.008(2)
C3 0.084(3) 0.079(2) 0.047(2) -0.0024(19) -0.0088(19) -0.013(2)
C4 0.068(2) 0.075(2) 0.046(2) 0.0107(18) 0.0128(19) 0.010(2)
C5 0.072(3) 0.053(2) 0.062(2) 0.0178(18) -0.001(2) 0.0021(19)
C6 0.048(2) 0.052(2) 0.073(3) 0.0024(19) 0.0002(19) -0.0050(16)
C7 0.0315(15) 0.0264(13) 0.0382(16) -0.0002(13) 0.0021(13) -0.0029(12)
C8 0.0326(16) 0.0263(14) 0.0335(16) -0.0023(12) 0.0026(13) -0.0022(12)
C9 0.0391(17) 0.0297(14) 0.0416(18) 0.0014(14) -0.0090(15) 0.0041(12)
C10 0.0433(18) 0.0365(15) 0.0356(17) -0.0053(13) -0.0089(14) 0.0013(14)
C11 0.0444(17) 0.0259(13) 0.0376(17) -0.0057(13) -0.0017(15) 0.0008(13)
C12 0.0350(16) 0.0263(14) 0.0325(16) -0.0011(12) 0.0015(13) -0.0008(12)
C13 0.0386(16) 0.0243(13) 0.0312(16) -0.0033(12) -0.0018(12) -0.0001(12)
C14 0.0386(17) 0.0285(14) 0.0416(18) -0.0012(13) -0.0016(14) 0.0020(13)
C15 0.0416(18) 0.0352(16) 0.048(2) 0.0003(14) 0.0029(15) 0.0054(14)
C16 0.0510(19) 0.0288(14) 0.0415(18) -0.0054(13) -0.0007(15) 0.0009(15)
C17 0.0492(18) 0.0282(14) 0.0480(18) -0.0033(14) -0.0002(17) -0.0081(14)
C18 0.0415(17) 0.0304(15) 0.0342(16) -0.0045(12) 0.0017(14) -0.0014(13)
C19 0.0406(17) 0.0332(16) 0.051(2) 0.0008(15) 0.0038(15) -0.0003(14)
C20 0.059(2) 0.0473(19) 0.065(2) 0.0029(18) 0.0177(19) 0.0000(17)
C21 0.051(2) 0.058(2) 0.077(3) 0.0090(19) -0.0115(19) -0.0071(18)
C22 0.061(2) 0.0322(16) 0.066(2) -0.0070(16) 0.0030(19) -0.0033(16)
C23 0.108(3) 0.0407(19) 0.069(3) 0.0014(19) 0.002(2) 0.002(2)
C24 0.099(3) 0.0388(18) 0.064(2) -0.0122(17) 0.010(2) -0.0061(19)
C25 0.0427(18) 0.0338(16) 0.054(2) -0.0068(15) 0.0093(16) -0.0075(14)
C26 0.064(2) 0.103(3) 0.051(2) -0.023(2) 0.0162(19) -0.032(2)
C27 0.047(2) 0.060(2) 0.054(2) -0.0007(18) 0.0062(17) -0.0117(17)
C28 0.0387(16) 0.0305(15) 0.0309(16) -0.0041(12) 0.0018(12) 0.0050(13)
C29 0.0400(16) 0.0332(15) 0.0349(16) 0.0001(13) 0.0027(14) 0.0049(14)
C30 0.053(2) 0.0329(16) 0.0434(18) 0.0053(14) 0.0040(16) 0.0081(14)
C31 0.0446(19) 0.0466(18) 0.0426(19) 0.0074(15) 0.0037(15) 0.0157(15)
C32 0.0383(18) 0.0503(19) 0.049(2) 0.0030(16) 0.0058(15) 0.0132(15)
C33 0.0393(17) 0.0379(15) 0.0367(17) 0.0008(14) 0.0024(13) 0.0044(14)
C34 0.0378(17) 0.0323(15) 0.054(2) 0.0040(15) 0.0027(16) 0.0010(13)
C35 0.061(2) 0.0500(19) 0.065(2) 0.0094(19) 0.0174(19) -0.0001(17)
C36 0.054(2) 0.0472(19) 0.081(3) -0.0030(18) -0.009(2) -0.0042(17)
C37 0.052(2) 0.052(2) 0.079(3) 0.018(2) 0.012(2) 0.0230(17)
C38 0.143(5) 0.093(3) 0.116(4) -0.043(3) -0.043(4) 0.082(3)
C39 0.071(3) 0.065(2) 0.094(3) 0.013(2) -0.033(2) 0.012(2)
C40 0.0412(18) 0.0388(16) 0.046(2) -0.0021(14) 0.0030(15) -0.0008(14)
C41 0.093(3) 0.055(2) 0.054(2) 0.0090(19) 0.009(2) -0.017(2)
C42 0.053(2) 0.070(2) 0.079(3) 0.006(2) -0.009(2) -0.0188(19)

loop_
_geom_bond_atom_site_label_1
_geom_bond_atom_site_label_2
_geom_bond_distance
_geom_bond_site_symmetry_2
_geom_bond_publ_flag
Si1 F2 1.5804(19) . ?
Si1 F1 1.5815(19) . ?
Si1 N1 1.704(2) . ?
Si1 C7 1.872(3) . ?
Si2 N1 1.774(2) . ?
Si2 C1 1.849(4) . ?
Si2 C3 1.860(4) . ?
Si2 C2 1.862(4) . ?
Si3 N1 1.777(2) . ?
Si3 C6 1.860(4) . ?
Si3 C4 1.860(4) . ?
Si3 C5 1.862(3) . ?
C7 C12 1.426(4) . ?
C7 C8 1.432(4) . ?
C8 C9 1.400(4) . ?
C8 C13 1.505(3) . ?
C9 C10 1.378(4) . ?
C10 C11 1.381(4) . ?
C11 C12 1.392(4) . ?
C12 C28 1.515(4) . ?
C13 C18 1.412(4) . ?
C13 C14 1.414(4) . ?
C14 C15 1.389(4) . ?
C14 C19 1.525(4) . ?
C15 C16 1.381(4) . ?
C16 C17 1.393(4) . ?
C16 C22 1.520(4) . ?
C17 C18 1.390(4) . ?
C18 C25 1.529(4) . ?
C19 C20 1.509(4) . ?
C19 C21 1.541(4) . ?
C22 C23 1.504(5) . ?
C22 C24 1.512(5) . ?
C25 C27 1.514(4) . ?
C25 C26 1.535(5) . ?
C28 C29 1.399(4) . ?
C28 C33 1.415(4) . ?
C29 C30 1.394(4) . ?
C29 C34 1.520(4) . ?
C30 C31 1.386(4) . ?
C31 C32 1.391(4) . ?
C31 C37 1.511(4) . ?
C32 C33 1.390(4) . ?
C33 C40 1.520(4) . ?
C34 C36 1.524(4) . ?
C34 C35 1.533(4) . ?
C37 C38 1.509(6) . ?
C37 C39 1.512(5) . ?
C40 C41 1.518(5) . ?
C40 C42 1.524(4) . ?

loop_
_cod_related_entry_id
_cod_related_entry_database
_cod_related_entry_code
1 ChemSpider 21122893
